data_1570331
loop_
_publ_author_name
'St&#xfc;nkel, Timo'
'Siebold, Kathrin'
'Okumatsu, Daichi'
'Murata, Kazuki'
'Ruyet, Louise'
'Daniliuc, Constantin G.'
'Gilmour, Ryan'

_publ_section_title
;
 <i>para</i>-Selective dearomatization of phenols by I(i)/I(iii)
 catalysis-based fluorination.
;
_journal_issue 46
_journal_name_full 'Chemical science'
_journal_page_first 13574
_journal_page_last 13580
_journal_paper_doi 10.1039/d3sc05952a
_journal_volume 14
_journal_year 2023
_chemical_absolute_configuration ad
_chemical_formula_sum 'C26 H33 I N2 O10'
_chemical_formula_weight 660.44
_space_group_crystal_system orthorhombic
_space_group_IT_number 19
_space_group_name_Hall 'P 2ac 2ab'
_space_group_name_H-M_alt 'P 21 21 21'
_atom_sites_solution_hydrogens geom
_atom_sites_solution_primary direct
_audit_creation_method 'APEX4 v2021.4-0'
_audit_update_record
;
2023-08-16 deposited with the CCDC.	2023-11-09 downloaded from the CCDC.
;
_cell_angle_alpha 90
_cell_angle_beta 90
_cell_angle_gamma 90
_cell_formula_units_Z 4
_cell_length_a 7.00380(10)
_cell_length_b 15.9234(2)
_cell_length_c 28.8087(4)
_cell_measurement_reflns_used 9826
_cell_measurement_temperature 100.(2)
_cell_measurement_theta_max 66.6542
_cell_measurement_theta_min 3.1711
_cell_volume 3212.87(8)
_computing_cell_refinement 'SAINT V8.40B (Bruker AXS LLC, 2019)'
_computing_data_collection 'Bruker APEX4 v2021.4-0 Photon III'
_computing_data_reduction 'SAINT V8.40B (Bruker AXS LLC, 2019)'
_computing_molecular_graphics 'shelXle (C.B. Huebschle, rev 1242)'
_computing_publication_material 'SHELXT 2018/2 (Sheldrick, 2018)'
_computing_structure_refinement 'SHELXL-2018/3 (Sheldrick, 2018)'
_computing_structure_solution 'SHELXT 2018/2 (Sheldrick, 2018)'
_diffrn_ambient_temperature 100.(2)
_diffrn_detector_area_resol_mean 7.3910
_diffrn_measured_fraction_theta_full 0.994
_diffrn_measured_fraction_theta_max 0.994
_diffrn_measurement_device 'Bruker D8 Venture Photon III'
_diffrn_measurement_device_type 'single crystal diffractometer'
_diffrn_measurement_method 'phi/omega scans'
_diffrn_radiation_monochromator 'MX mirror'
_diffrn_radiation_probe 'single crystal'
_diffrn_radiation_type CuK\a
_diffrn_radiation_wavelength 1.54178
_diffrn_reflns_av_R_equivalents 0.0431
_diffrn_reflns_av_unetI/netI 0.0414
_diffrn_reflns_limit_h_max 8
_diffrn_reflns_limit_h_min -8
_diffrn_reflns_limit_k_max 18
_diffrn_reflns_limit_k_min -18
_diffrn_reflns_limit_l_max 34
_diffrn_reflns_limit_l_min -34
_diffrn_reflns_number 28879
_diffrn_reflns_theta_full 66.78
_diffrn_reflns_theta_max 66.78
_diffrn_reflns_theta_min 3.07
_diffrn_source 'Cu ImS'
_diffrn_source_current 1.0
_diffrn_source_power 0.05
_diffrn_source_type 'micro focus tube'
_diffrn_source_voltage 50
_exptl_absorpt_coefficient_mu 8.272
_exptl_absorpt_correction_T_max 0.61
_exptl_absorpt_correction_T_min 0.49
_exptl_absorpt_correction_type multi-scan
_exptl_absorpt_process_details
;
Krause, L., Herbst-Irmer, R., Sheldrick, G. M., Stalke, D. (2015).
"Comparison of silver and molybdenum microfocus X-ray sources for
single-crystal structure determination"
J. Appl. Cryst. 48, 3-10. doi:10.1107/S1600576714022985
;
_exptl_crystal_colour colourless
_exptl_crystal_density_diffrn 1.365
_exptl_crystal_density_method 'not measured'
_exptl_crystal_description prism
_exptl_crystal_F_000 1344
_exptl_crystal_size_max 0.144
_exptl_crystal_size_mid 0.074
_exptl_crystal_size_min 0.065
_refine_diff_density_max 1.593
_refine_diff_density_min -0.298
_refine_ls_abs_structure_details
;

Flack x determined using 2109 quotients [(I+)-(I-)]/[(I+)+(I-)]
(Parsons, Flack and Wagner, Acta Cryst. B69 (2013) 249-259).
;
_refine_ls_abs_structure_Flack 0.056(3)
_refine_ls_extinction_method none
_refine_ls_goodness_of_fit_ref 1.064
_refine_ls_hydrogen_treatment constr
_refine_ls_matrix_type full
_refine_ls_number_parameters 500
_refine_ls_number_reflns 5552
_refine_ls_number_restraints 489
_refine_ls_restrained_S_all 1.055
_refine_ls_R_factor_all 0.0305
_refine_ls_R_factor_gt 0.0285
_refine_ls_shift/su_max 0.001
_refine_ls_shift/su_mean 0.000
_refine_ls_structure_factor_coef Fsqd
_refine_ls_weighting_details 'w=1/[\s^2^(Fo^2^)+(0.0390P)^2^+0.8051P] where P=(Fo^2^+2Fc^2^)/3'
_refine_ls_weighting_scheme calc
_refine_ls_wR_factor_gt 0.0710
_refine_ls_wR_factor_ref 0.0721
_reflns_Friedel_coverage 0.708
_reflns_Friedel_fraction_full 0.944
_reflns_Friedel_fraction_max 0.943
_reflns_number_gt 5308
_reflns_number_total 5552
_reflns_threshold_expression 'I > 2\s(I)'
_cod_data_source_file d3sc05952a2.cif
_cod_data_source_block gil10466_23
_cod_depositor_comments
;
The following automatic conversions were performed:

data item '_exptl_absorpt_correction_type' value 'Multi-Scan' was
changed to 'multi-scan' in accordance with the
/home/data/users/saulius/crontab/automatic-downloads/rss-feeds/RSC/lib/dictionaries/cif_core.dic
dictionary named 'cif_core.dic' version 2.4.2 last updated on
2011-04-26.

Automatic conversion script
Id: cif_fix_values 8170 2020-07-09 18:12:32Z antanas 

 Adding full bibliography for 1570328--1570331.cif.
;
_cod_database_code 1570331

loop_
_space_group_symop_operation_xyz
'x, y, z'
'-x+1/2, -y, z+1/2'
'-x, y+1/2, -z+1/2'
'x+1/2, -y+1/2, -z'

loop_
_atom_site_type_symbol
_atom_site_label
_atom_site_fract_x
_atom_site_fract_y
_atom_site_fract_z
_atom_site_U_iso_or_equiv
_atom_site_adp_type
_atom_site_calc_flag
_atom_site_refinement_flags_adp
_atom_site_refinement_flags_occupancy
_atom_site_refinement_flags_posn
_atom_site_occupancy
_atom_site_disorder_assembly
_atom_site_disorder_group
I I1 0.31878(4) 0.44200(2) 0.48287(2) 0.02624(10) Uani d . . . 1.000000 . .
N N2 0.1286(6) 0.1777(3) 0.39517(13) 0.0250(9) Uani d U . . 1.000000 . .
O O5 0.7024(7) 0.5959(2) 0.24564(14) 0.0431(10) Uani d U . . 1.000000 . .
O O6 0.6226(5) 0.7312(2) 0.23717(12) 0.0310(8) Uani d U . . 1.000000 . .
O O7 0.0488(5) 0.3534(2) 0.41285(11) 0.0280(8) Uani d U . . 1.000000 . .
O O8 -0.0837(6) 0.1875(2) 0.33694(12) 0.0346(9) Uani d U . . 1.000000 . .
C C1 0.3287(8) 0.4330(3) 0.41003(15) 0.0286(10) Uani d U . D 1.000000 . .
C C6 0.1899(9) 0.3873(3) 0.38622(15) 0.0287(11) Uani d U . D 1.000000 . .
N N1 0.8805(6) 0.6369(3) 0.32997(15) 0.0291(10) Uani d U . D 1.000000 . .
C C2 0.486(2) 0.4714(15) 0.3897(5) 0.025(3) Uani d U P D 0.634(16) A 1
C C3 0.514(2) 0.4613(10) 0.3418(4) 0.027(3) Uani d U P D 0.634(16) A 1
H H3 0.620784 0.485162 0.326399 0.033000 Uiso calc U P R 0.634(16) A 1
C C4 0.3783(19) 0.4150(7) 0.3177(3) 0.024(3) Uani d U P D 0.634(16) A 1
C C5 0.220(2) 0.3769(9) 0.3385(3) 0.026(3) Uani d U P D 0.634(16) A 1
H H5 0.134269 0.344192 0.320487 0.031000 Uiso calc U P R 0.634(16) A 1
C C7 0.395(2) 0.4094(6) 0.2663(3) 0.030(3) Uani d U P D 0.634(16) A 1
O O1 0.2640(19) 0.4076(7) 0.2400(3) 0.039(3) Uani d U P D 0.634(16) A 1
O O2 0.5771(14) 0.4057(4) 0.2534(3) 0.035(2) Uani d U P D 0.634(16) A 1
C C8 0.615(2) 0.4096(6) 0.2039(4) 0.049(3) Uani d U P D 0.634(16) A 1
H H8A 0.538123 0.367102 0.187839 0.073000 Uiso calc U P R 0.634(16) A 1
H H8B 0.750635 0.398930 0.198190 0.073000 Uiso calc U P R 0.634(16) A 1
H H8C 0.581225 0.465487 0.192175 0.073000 Uiso calc U P R 0.634(16) A 1
O O3 0.6021(18) 0.5206(10) 0.4158(4) 0.029(3) Uani d U P D 0.634(16) A 1
C C11 0.7777(19) 0.5541(9) 0.3980(5) 0.026(3) Uani d U P D 0.634(16) A 1
H H11 0.854840 0.507836 0.383872 0.032000 Uiso calc U P R 0.634(16) A 1
C C12 0.883(2) 0.5905(11) 0.4386(5) 0.043(3) Uani d U P D 0.634(16) A 1
H H12A 0.811075 0.637833 0.451288 0.064000 Uiso calc U P R 0.634(16) A 1
H H12B 1.009364 0.609951 0.428387 0.064000 Uiso calc U P R 0.634(16) A 1
H H12C 0.898882 0.547302 0.462524 0.064000 Uiso calc U P R 0.634(16) A 1
C C13 0.7395(19) 0.6225(11) 0.3611(5) 0.022(4) Uani d U P D 0.634(16) A 1
O O4 0.583(4) 0.657(3) 0.3574(17) 0.034(5) Uani d U P D 0.634(16) A 1
C C2A 0.462(4) 0.471(3) 0.3810(6) 0.024(7) Uani d U P D 0.366(16) A 2
C C3A 0.461(3) 0.4602(17) 0.3332(6) 0.022(5) Uani d U P D 0.366(16) A 2
H H3A 0.563699 0.481151 0.315142 0.026000 Uiso calc U P R 0.366(16) A 2
C C4A 0.310(3) 0.4194(15) 0.3112(5) 0.029(5) Uani d U P D 0.366(16) A 2
C C5A 0.164(3) 0.3847(17) 0.3380(5) 0.029(6) Uani d U P D 0.366(16) A 2
H H5A 0.053018 0.360727 0.324390 0.035000 Uiso calc U P R 0.366(16) A 2
C C7A 0.302(4) 0.4174(13) 0.2601(6) 0.030(5) Uani d U P D 0.366(16) A 2
O O1A 0.164(3) 0.4014(9) 0.2375(5) 0.031(4) Uani d U P D 0.366(16) A 2
O O2A 0.475(2) 0.4322(11) 0.2411(4) 0.044(4) Uani d U P D 0.366(16) A 2
C C8A 0.483(4) 0.4323(16) 0.1902(5) 0.057(6) Uani d U P D 0.366(16) A 2
H H8A1 0.458123 0.375544 0.178588 0.085000 Uiso calc U P R 0.366(16) A 2
H H8A2 0.610382 0.450431 0.180102 0.085000 Uiso calc U P R 0.366(16) A 2
H H8A3 0.386917 0.471034 0.177938 0.085000 Uiso calc U P R 0.366(16) A 2
O O3A 0.599(4) 0.5066(19) 0.4072(8) 0.036(6) Uani d U P D 0.366(16) A 2
C C11A 0.774(3) 0.5343(12) 0.3872(7) 0.015(5) Uani d U P D 0.366(16) A 2
H H11A 0.836127 0.487286 0.369949 0.019000 Uiso calc U P R 0.366(16) A 2
C C12A 0.895(3) 0.5606(14) 0.4274(7) 0.028(5) Uani d U P D 0.366(16) A 2
H H12D 0.829113 0.604822 0.444857 0.043000 Uiso calc U P R 0.366(16) A 2
H H12E 1.017088 0.582022 0.415898 0.043000 Uiso calc U P R 0.366(16) A 2
H H12F 0.917274 0.512241 0.447669 0.043000 Uiso calc U P R 0.366(16) A 2
C C13A 0.731(3) 0.6082(16) 0.3539(9) 0.015(6) Uani d U P D 0.366(16) A 2
O O4A 0.579(6) 0.647(5) 0.355(3) 0.034(5) Uani d U P D 0.366(16) A 2
C C14 0.8519(7) 0.7010(3) 0.29377(16) 0.0234(10) Uani d U . . 1.000000 . .
H H14 0.799328 0.753644 0.307767 0.028000 Uiso calc U . R 1.000000 . .
C C15 1.0534(8) 0.7163(3) 0.27560(18) 0.0317(12) Uani d U . . 1.000000 . .
H H15A 1.119305 0.760080 0.293986 0.038000 Uiso calc U . R 1.000000 . .
H H15B 1.051317 0.733421 0.242576 0.038000 Uiso calc U . R 1.000000 . .
C C16 1.1498(8) 0.6311(4) 0.2816(2) 0.0399(14) Uani d U . . 1.000000 . .
H H16A 1.116242 0.592749 0.255761 0.048000 Uiso calc U . R 1.000000 . .
H H16B 1.290420 0.637100 0.282900 0.048000 Uiso calc U . R 1.000000 . .
C C17 1.0718(9) 0.5989(5) 0.3272(2) 0.0485(16) Uani d U . . 1.000000 . .
H H17A 1.063846 0.536851 0.327249 0.058000 Uiso calc U . R 1.000000 . .
H H17B 1.152689 0.617247 0.353515 0.058000 Uiso calc U . R 1.000000 . .
C C18 0.7175(7) 0.6680(3) 0.25669(16) 0.0257(10) Uani d U . . 1.000000 . .
C C19 0.4946(8) 0.7095(4) 0.19935(19) 0.0374(13) Uani d U . . 1.000000 . .
H H19A 0.564423 0.711473 0.169898 0.056000 Uiso calc U . R 1.000000 . .
H H19B 0.388508 0.749566 0.198420 0.056000 Uiso calc U . R 1.000000 . .
H H19C 0.444400 0.652685 0.204228 0.056000 Uiso calc U . R 1.000000 . .
C C21 -0.0895(8) 0.3002(3) 0.39037(17) 0.0292(11) Uani d U . . 1.000000 . .
H H21 -0.145323 0.331859 0.363618 0.035000 Uiso calc U . R 1.000000 . .
C C22 -0.2467(8) 0.2839(4) 0.4252(2) 0.0334(12) Uani d U . . 1.000000 . .
H H22A -0.194262 0.253556 0.451907 0.050000 Uiso calc U . R 1.000000 . .
H H22B -0.347060 0.250029 0.410650 0.050000 Uiso calc U . R 1.000000 . .
H H22C -0.300579 0.337475 0.435590 0.050000 Uiso calc U . R 1.000000 . .
C C23 -0.0103(7) 0.2177(3) 0.37226(16) 0.0257(11) Uani d U . . 1.000000 . .
C C24 0.1799(9) 0.0931(3) 0.37978(16) 0.0298(10) Uani d U . . 1.000000 . .
H H24 0.212346 0.093007 0.345979 0.036000 Uiso calc U . R 1.000000 . .
C C25 0.3567(8) 0.0720(4) 0.4091(2) 0.0379(13) Uani d U . . 1.000000 . .
H H25A 0.368344 0.010681 0.414042 0.045000 Uiso calc U . R 1.000000 . .
H H25B 0.474761 0.093041 0.394200 0.045000 Uiso calc U . R 1.000000 . .
C C26 0.3174(9) 0.1178(3) 0.45470(17) 0.0324(11) Uani d U . . 1.000000 . .
H H26A 0.437887 0.129829 0.471393 0.039000 Uiso calc U . R 1.000000 . .
H H26B 0.233352 0.083972 0.475048 0.039000 Uiso calc U . R 1.000000 . .
C C27 0.2185(7) 0.1993(3) 0.43984(16) 0.0268(11) Uani d U . . 1.000000 . .
H H27A 0.121394 0.216534 0.462928 0.032000 Uiso calc U . R 1.000000 . .
H H27B 0.312224 0.245287 0.435999 0.032000 Uiso calc U . R 1.000000 . .
C C28 0.0150(10) 0.0332(4) 0.38957(19) 0.0390(15) Uani d U . D 1.000000 . .
O O9 -0.123(4) 0.0580(17) 0.4110(12) 0.031(5) Uani d U P D 0.47(2) B 1
O O10 0.003(2) -0.0300(8) 0.3614(4) 0.043(3) Uani d U P D 0.47(2) B 1
C C29 -0.157(3) -0.0854(10) 0.3690(6) 0.054(5) Uani d U P D 0.47(2) B 1
H H29A -0.144324 -0.112226 0.399489 0.080000 Uiso calc U P R 0.47(2) B 1
H H29B -0.158893 -0.128665 0.344801 0.080000 Uiso calc U P R 0.47(2) B 1
H H29C -0.275869 -0.053141 0.367921 0.080000 Uiso calc U P R 0.47(2) B 1
O O9A -0.120(4) 0.0376(16) 0.4148(11) 0.037(5) Uani d U P D 0.53(2) B 2
O O10A 0.081(2) -0.0481(7) 0.3760(5) 0.050(3) Uani d U P D 0.53(2) B 2
C C29A -0.046(4) -0.1181(11) 0.3844(7) 0.079(7) Uani d U P D 0.53(2) B 2
H H29D 0.029201 -0.166920 0.394294 0.118000 Uiso calc U P R 0.53(2) B 2
H H29E -0.114593 -0.131731 0.355753 0.118000 Uiso calc U P R 0.53(2) B 2
H H29F -0.137175 -0.103176 0.408730 0.118000 Uiso calc U P R 0.53(2) B 2

loop_
_atom_site_aniso_label
_atom_site_aniso_U_11
_atom_site_aniso_U_22
_atom_site_aniso_U_33
_atom_site_aniso_U_12
_atom_site_aniso_U_13
_atom_site_aniso_U_23
I1 0.01982(15) 0.03459(15) 0.02430(14) -0.00174(14) 0.00293(12) 0.00661(12)
N2 0.018(2) 0.033(2) 0.0239(18) 0.0047(17) 0.0011(16) -0.0035(16)
O5 0.049(3) 0.0274(18) 0.053(2) -0.0009(19) -0.014(2) -0.0070(16)
O6 0.028(2) 0.0363(19) 0.0291(17) -0.0020(15) -0.0082(15) 0.0068(15)
O7 0.0304(19) 0.0319(18) 0.0215(15) -0.0067(15) -0.0007(15) 0.0026(13)
O8 0.034(2) 0.047(2) 0.0228(17) -0.0011(18) -0.0105(16) -0.0025(15)
C1 0.031(3) 0.032(2) 0.023(2) 0.007(3) 0.005(2) 0.0056(18)
C6 0.036(3) 0.026(2) 0.024(2) 0.003(2) 0.006(2) 0.0054(17)
N1 0.023(2) 0.033(2) 0.032(2) 0.0016(17) 0.0013(18) 0.0113(18)
C2 0.026(6) 0.028(5) 0.020(5) 0.008(5) 0.006(5) 0.012(5)
C3 0.028(6) 0.025(5) 0.029(5) 0.000(5) 0.004(5) 0.005(4)
C4 0.027(6) 0.020(4) 0.025(4) 0.006(5) 0.007(4) 0.003(4)
C5 0.029(6) 0.024(5) 0.025(5) 0.006(5) 0.011(4) 0.003(3)
C7 0.045(6) 0.018(4) 0.026(4) 0.010(4) 0.017(5) 0.008(3)
O1 0.045(7) 0.040(5) 0.030(5) 0.009(5) 0.010(5) -0.001(4)
O2 0.045(5) 0.026(3) 0.035(4) -0.004(3) 0.020(3) 0.000(3)
C8 0.073(9) 0.037(5) 0.037(5) 0.007(5) 0.031(6) 0.000(4)
O3 0.026(4) 0.034(6) 0.026(4) -0.002(3) 0.007(3) 0.005(4)
C11 0.024(5) 0.027(5) 0.028(6) -0.001(4) 0.006(4) 0.002(5)
C12 0.032(6) 0.064(9) 0.031(7) -0.006(6) -0.006(5) 0.014(6)
C13 0.020(5) 0.024(7) 0.023(6) -0.004(4) -0.002(4) 0.001(5)
O4 0.025(2) 0.036(9) 0.042(5) 0.004(4) 0.004(3) 0.006(7)
C2A 0.027(9) 0.026(8) 0.020(9) 0.002(7) 0.002(7) 0.001(7)
C3A 0.026(9) 0.023(7) 0.017(7) 0.000(7) 0.007(6) 0.005(6)
C4A 0.031(9) 0.026(7) 0.030(7) -0.003(7) -0.005(6) 0.001(5)
C5A 0.031(10) 0.026(8) 0.030(8) 0.007(7) 0.010(6) 0.000(6)
C7A 0.037(9) 0.024(7) 0.029(8) -0.003(7) -0.010(7) -0.004(6)
O1A 0.048(10) 0.025(5) 0.018(5) -0.002(7) 0.002(7) 0.003(4)
O2A 0.050(7) 0.054(7) 0.028(6) -0.025(6) -0.002(5) -0.003(5)
C8A 0.076(13) 0.078(12) 0.016(7) -0.035(11) 0.010(8) -0.009(8)
O3A 0.038(8) 0.035(9) 0.033(8) -0.004(6) 0.011(6) -0.002(6)
C11A 0.013(7) 0.022(7) 0.012(7) 0.002(5) 0.001(5) -0.001(6)
C12A 0.036(9) 0.033(9) 0.016(8) 0.000(8) 0.005(7) -0.004(7)
C13A 0.011(8) 0.013(8) 0.022(8) -0.003(5) -0.005(5) -0.005(6)
O4A 0.025(2) 0.036(9) 0.042(5) 0.004(4) 0.004(3) 0.006(7)
C14 0.023(3) 0.023(2) 0.024(2) -0.0027(19) -0.007(2) 0.0058(17)
C15 0.025(3) 0.039(3) 0.032(2) -0.009(2) -0.001(2) 0.013(2)
C16 0.024(3) 0.049(3) 0.046(3) 0.001(3) 0.007(3) 0.016(2)
C17 0.025(3) 0.061(4) 0.060(4) 0.010(3) 0.012(3) 0.030(3)
C18 0.022(3) 0.030(2) 0.025(2) -0.001(2) 0.001(2) 0.0036(19)
C19 0.023(3) 0.061(4) 0.029(3) -0.007(3) -0.007(2) 0.013(2)
C21 0.029(3) 0.034(3) 0.025(2) 0.004(2) -0.005(2) 0.006(2)
C22 0.018(2) 0.044(3) 0.039(3) 0.004(2) -0.004(2) -0.005(2)
C23 0.019(2) 0.040(3) 0.019(2) -0.001(2) 0.0029(19) 0.0037(19)
C24 0.029(3) 0.032(2) 0.028(2) 0.002(2) 0.005(2) -0.0029(19)
C25 0.031(3) 0.040(3) 0.043(3) 0.009(2) 0.005(2) 0.005(2)
C26 0.021(2) 0.042(3) 0.034(2) 0.007(2) -0.007(2) 0.003(2)
C27 0.021(3) 0.033(2) 0.027(2) -0.001(2) -0.006(2) -0.0020(19)
C28 0.045(4) 0.048(3) 0.024(2) -0.015(3) 0.003(3) -0.013(2)
O9 0.034(7) 0.029(10) 0.029(8) -0.005(6) 0.002(5) 0.011(7)
O10 0.052(7) 0.039(5) 0.037(5) 0.002(5) -0.005(5) -0.018(4)
C29 0.060(10) 0.045(8) 0.056(8) -0.011(8) -0.007(8) -0.018(6)
O9A 0.041(8) 0.043(11) 0.026(6) -0.020(7) 0.005(5) 0.009(8)
O10A 0.061(7) 0.043(5) 0.046(5) -0.013(5) 0.008(5) -0.012(4)
C29A 0.092(13) 0.058(9) 0.086(11) -0.030(9) -0.001(10) -0.019(8)

loop_
_atom_type_symbol
_atom_type_description
_atom_type_scat_dispersion_real
_atom_type_scat_dispersion_imag
_atom_type_scat_source
C C 0.0181 0.0091 'International Tables Vol C Tables 4.2.6.8 and 6.1.1.4'
H H 0.0000 0.0000 'International Tables Vol C Tables 4.2.6.8 and 6.1.1.4'
I I -0.3257 6.8362 'International Tables Vol C Tables 4.2.6.8 and 6.1.1.4'
N N 0.0311 0.0180 'International Tables Vol C Tables 4.2.6.8 and 6.1.1.4'
O O 0.0492 0.0322 'International Tables Vol C Tables 4.2.6.8 and 6.1.1.4'

loop_
_geom_angle_atom_site_label_1
_geom_angle_atom_site_label_2
_geom_angle_atom_site_label_3
_geom_angle_site_symmetry_1
_geom_angle_site_symmetry_3
_geom_angle
_geom_angle_publ_flag
C23 N2 C24 . . 117.8(4) ?
C23 N2 C27 . . 129.2(4) ?
C24 N2 C27 . . 112.0(4) ?
C18 O6 C19 . . 116.5(4) ?
C6 O7 C21 . . 117.9(4) ?
C2 C1 C6 . . 125.1(7) ?
C2A C1 C6 . . 113.5(9) ?
C2 C1 I1 . . 114.6(7) ?
C2A C1 I1 . . 126.3(9) ?
C6 C1 I1 . . 120.2(3) ?
O7 C6 C1 . . 115.8(4) ?
O7 C6 C5A . . 116.8(10) ?
C1 C6 C5A . . 126.5(10) ?
O7 C6 C5 . . 128.0(7) ?
C1 C6 C5 . . 116.1(7) ?
C13A N1 C17 . . 127.0(10) ?
C13 N1 C17 . . 129.1(7) ?
C13A N1 C14 . . 119.7(10) ?
C13 N1 C14 . . 119.1(7) ?
C17 N1 C14 . . 111.7(4) ?
O3 C2 C1 . . 119.6(11) ?
O3 C2 C3 . . 122.2(10) ?
C1 C2 C3 . . 118.2(11) ?
C4 C3 C2 . . 117.4(10) ?
C4 C3 H3 . . 121.300000 ?
C2 C3 H3 . . 121.300000 ?
C3 C4 C5 . . 123.9(9) ?
C3 C4 C7 . . 118.5(10) ?
C5 C4 C7 . . 117.5(11) ?
C4 C5 C6 . . 119.3(10) ?
C4 C5 H5 . . 120.400000 ?
C6 C5 H5 . . 120.400000 ?
O1 C7 O2 . . 124.0(9) ?
O1 C7 C4 . . 125.2(12) ?
O2 C7 C4 . . 110.7(11) ?
C7 O2 C8 . . 116.6(10) ?
O2 C8 H8A . . 109.500000 ?
O2 C8 H8B . . 109.500000 ?
H8A C8 H8B . . 109.500000 ?
O2 C8 H8C . . 109.500000 ?
H8A C8 H8C . . 109.500000 ?
H8B C8 H8C . . 109.500000 ?
C2 O3 C11 . . 121.8(12) ?
O3 C11 C12 . . 106.7(10) ?
O3 C11 C13 . . 111.1(10) ?
C12 C11 C13 . . 110.5(12) ?
O3 C11 H11 . . 109.500000 ?
C12 C11 H11 . . 109.500000 ?
C13 C11 H11 . . 109.500000 ?
C11 C12 H12A . . 109.500000 ?
C11 C12 H12B . . 109.500000 ?
H12A C12 H12B . . 109.500000 ?
C11 C12 H12C . . 109.500000 ?
H12A C12 H12C . . 109.500000 ?
H12B C12 H12C . . 109.500000 ?
O4 C13 N1 . . 121.2(16) ?
O4 C13 C11 . . 121.8(15) ?
N1 C13 C11 . . 116.6(10) ?
O3A C2A C3A . . 128.0(17) ?
O3A C2A C1 . . 108.9(15) ?
C3A C2A C1 . . 122.4(16) ?
C2A C3A C4A . . 121.1(16) ?
C2A C3A H3A . . 119.500000 ?
C4A C3A H3A . . 119.500000 ?
C3A C4A C5A . . 119.3(14) ?
C3A C4A C7A . . 119.8(15) ?
C5A C4A C7A . . 120.9(15) ?
C4A C5A C6 . . 116.1(15) ?
C4A C5A H5A . . 121.900000 ?
C6 C5A H5A . . 121.900000 ?
O1A C7A O2A . . 122.7(15) ?
O1A C7A C4A . . 125.9(17) ?
O2A C7A C4A . . 111.3(17) ?
C7A O2A C8A . . 116.2(15) ?
O2A C8A H8A1 . . 109.500000 ?
O2A C8A H8A2 . . 109.500000 ?
H8A1 C8A H8A2 . . 109.500000 ?
O2A C8A H8A3 . . 109.500000 ?
H8A1 C8A H8A3 . . 109.500000 ?
H8A2 C8A H8A3 . . 109.500000 ?
C2A O3A C11A . . 121.0(19) ?
O3A C11A C12A . . 105.1(16) ?
O3A C11A C13A . . 108.8(17) ?
C12A C11A C13A . . 112.1(18) ?
O3A C11A H11A . . 110.200000 ?
C12A C11A H11A . . 110.200000 ?
C13A C11A H11A . . 110.200000 ?
C11A C12A H12D . . 109.500000 ?
C11A C12A H12E . . 109.500000 ?
H12D C12A H12E . . 109.500000 ?
C11A C12A H12F . . 109.500000 ?
H12D C12A H12F . . 109.500000 ?
H12E C12A H12F . . 109.500000 ?
O4A C13A N1 . . 121.(3) ?
O4A C13A C11A . . 122.(3) ?
N1 C13A C11A . . 115.4(15) ?
N1 C14 C18 . . 110.0(4) ?
N1 C14 C15 . . 103.1(4) ?
C18 C14 C15 . . 112.8(4) ?
N1 C14 H14 . . 110.200000 ?
C18 C14 H14 . . 110.200000 ?
C15 C14 H14 . . 110.200000 ?
C14 C15 C16 . . 103.3(4) ?
C14 C15 H15A . . 111.100000 ?
C16 C15 H15A . . 111.100000 ?
C14 C15 H15B . . 111.100000 ?
C16 C15 H15B . . 111.100000 ?
H15A C15 H15B . . 109.100000 ?
C17 C16 C15 . . 103.8(5) ?
C17 C16 H16A . . 111.000000 ?
C15 C16 H16A . . 111.000000 ?
C17 C16 H16B . . 111.000000 ?
C15 C16 H16B . . 111.000000 ?
H16A C16 H16B . . 109.000000 ?
N1 C17 C16 . . 103.7(5) ?
N1 C17 H17A . . 111.000000 ?
C16 C17 H17A . . 111.000000 ?
N1 C17 H17B . . 111.000000 ?
C16 C17 H17B . . 111.000000 ?
H17A C17 H17B . . 109.000000 ?
O5 C18 O6 . . 124.7(5) ?
O5 C18 C14 . . 125.0(5) ?
O6 C18 C14 . . 110.2(4) ?
O6 C19 H19A . . 109.500000 ?
O6 C19 H19B . . 109.500000 ?
H19A C19 H19B . . 109.500000 ?
O6 C19 H19C . . 109.500000 ?
H19A C19 H19C . . 109.500000 ?
H19B C19 H19C . . 109.500000 ?
O7 C21 C22 . . 107.0(4) ?
O7 C21 C23 . . 114.6(4) ?
C22 C21 C23 . . 110.2(4) ?
O7 C21 H21 . . 108.300000 ?
C22 C21 H21 . . 108.300000 ?
C23 C21 H21 . . 108.300000 ?
C21 C22 H22A . . 109.500000 ?
C21 C22 H22B . . 109.500000 ?
H22A C22 H22B . . 109.500000 ?
C21 C22 H22C . . 109.500000 ?
H22A C22 H22C . . 109.500000 ?
H22B C22 H22C . . 109.500000 ?
O8 C23 N2 . . 121.6(5) ?
O8 C23 C21 . . 117.9(5) ?
N2 C23 C21 . . 120.5(4) ?
N2 C24 C28 . . 109.5(5) ?
N2 C24 C25 . . 103.5(4) ?
C28 C24 C25 . . 111.9(4) ?
N2 C24 H24 . . 110.600000 ?
C28 C24 H24 . . 110.600000 ?
C25 C24 H24 . . 110.600000 ?
C26 C25 C24 . . 102.9(4) ?
C26 C25 H25A . . 111.200000 ?
C24 C25 H25A . . 111.200000 ?
C26 C25 H25B . . 111.200000 ?
C24 C25 H25B . . 111.200000 ?
H25A C25 H25B . . 109.100000 ?
C25 C26 C27 . . 104.2(4) ?
C25 C26 H26A . . 110.900000 ?
C27 C26 H26A . . 110.900000 ?
C25 C26 H26B . . 110.900000 ?
C27 C26 H26B . . 110.900000 ?
H26A C26 H26B . . 108.900000 ?
N2 C27 C26 . . 103.9(4) ?
N2 C27 H27A . . 111.000000 ?
C26 C27 H27A . . 111.000000 ?
N2 C27 H27B . . 111.000000 ?
C26 C27 H27B . . 111.000000 ?
H27A C27 H27B . . 109.000000 ?
O9 C28 O10 . . 121.4(19) ?
O9A C28 O10A . . 118.4(13) ?
O9A C28 C24 . . 132.4(15) ?
O9 C28 C24 . . 119.6(16) ?
O10 C28 C24 . . 114.8(7) ?
O10A C28 C24 . . 105.8(6) ?
C28 O10 C29 . . 115.6(10) ?
O10 C29 H29A . . 109.500000 ?
O10 C29 H29B . . 109.500000 ?
H29A C29 H29B . . 109.500000 ?
O10 C29 H29C . . 109.500000 ?
H29A C29 H29C . . 109.500000 ?
H29B C29 H29C . . 109.500000 ?
C28 O10A C29A . . 117.2(12) ?
O10A C29A H29D . . 109.500000 ?
O10A C29A H29E . . 109.500000 ?
H29D C29A H29E . . 109.500000 ?
O10A C29A H29F . . 109.500000 ?
H29D C29A H29F . . 109.500000 ?
H29E C29A H29F . . 109.500000 ?

loop_
_geom_bond_atom_site_label_1
_geom_bond_atom_site_label_2
_geom_bond_site_symmetry_2
_geom_bond_distance
_geom_bond_publ_flag
I1 C1 . 2.104(4) ?
N2 C23 . 1.337(7) ?
N2 C24 . 1.464(6) ?
N2 C27 . 1.473(6) ?
O5 C18 . 1.197(6) ?
O6 C18 . 1.330(6) ?
O6 C19 . 1.453(6) ?
O7 C6 . 1.363(7) ?
O7 C21 . 1.440(7) ?
O8 C23 . 1.237(6) ?
C1 C2 . 1.393(11) ?
C1 C2A . 1.394(16) ?
C1 C6 . 1.394(8) ?
C6 C5A . 1.400(15) ?
C6 C5 . 1.401(10) ?
N1 C13A . 1.335(17) ?
N1 C13 . 1.353(12) ?
N1 C17 . 1.472(8) ?
N1 C14 . 1.474(6) ?
C2 O3 . 1.355(15) ?
C2 C3 . 1.403(14) ?
C3 C4 . 1.387(14) ?
C3 H3 . 0.950000 ?
C4 C5 . 1.398(13) ?
C4 C7 . 1.486(12) ?
C5 H5 . 0.950000 ?
C7 O1 . 1.187(16) ?
C7 O2 . 1.333(15) ?
O2 C8 . 1.453(11) ?
C8 H8A . 0.980000 ?
C8 H8B . 0.980000 ?
C8 H8C . 0.980000 ?
O3 C11 . 1.436(11) ?
C11 C12 . 1.500(16) ?
C11 C13 . 1.545(12) ?
C11 H11 . 1.000000 ?
C12 H12A . 0.980000 ?
C12 H12B . 0.980000 ?
C12 H12C . 0.980000 ?
C13 O4 . 1.227(13) ?
C2A O3A . 1.35(2) ?
C2A C3A . 1.388(16) ?
C3A C4A . 1.389(16) ?
C3A H3A . 0.950000 ?
C4A C5A . 1.399(17) ?
C4A C7A . 1.474(18) ?
C5A H5A . 0.950000 ?
C7A O1A . 1.19(2) ?
C7A O2A . 1.35(2) ?
O2A C8A . 1.466(16) ?
C8A H8A1 . 0.980000 ?
C8A H8A2 . 0.980000 ?
C8A H8A3 . 0.980000 ?
O3A C11A . 1.420(18) ?
C11A C12A . 1.49(2) ?
C11A C13A . 1.547(17) ?
C11A H11A . 1.000000 ?
C12A H12D . 0.980000 ?
C12A H12E . 0.980000 ?
C12A H12F . 0.980000 ?
C13A O4A . 1.227(19) ?
C14 C18 . 1.517(7) ?
C14 C15 . 1.525(7) ?
C14 H14 . 1.000000 ?
C15 C16 . 1.525(8) ?
C15 H15A . 0.990000 ?
C15 H15B . 0.990000 ?
C16 C17 . 1.513(8) ?
C16 H16A . 0.990000 ?
C16 H16B . 0.990000 ?
C17 H17A . 0.990000 ?
C17 H17B . 0.990000 ?
C19 H19A . 0.980000 ?
C19 H19B . 0.980000 ?
C19 H19C . 0.980000 ?
C21 C22 . 1.512(8) ?
C21 C23 . 1.519(8) ?
C21 H21 . 1.000000 ?
C22 H22A . 0.980000 ?
C22 H22B . 0.980000 ?
C22 H22C . 0.980000 ?
C24 C28 . 1.524(8) ?
C24 C25 . 1.536(8) ?
C24 H24 . 1.000000 ?
C25 C26 . 1.528(8) ?
C25 H25A . 0.990000 ?
C25 H25B . 0.990000 ?
C26 C27 . 1.532(7) ?
C26 H26A . 0.990000 ?
C26 H26B . 0.990000 ?
C27 H27A . 0.990000 ?
C27 H27B . 0.990000 ?
C28 O9A . 1.196(15) ?
C28 O9 . 1.213(16) ?
C28 O10 . 1.295(11) ?
C28 O10A . 1.428(13) ?
O10 C29 . 1.442(17) ?
C29 H29A . 0.980000 ?
C29 H29B . 0.980000 ?
C29 H29C . 0.980000 ?
O10A C29A . 1.443(16) ?
C29A H29D . 0.980000 ?
C29A H29E . 0.980000 ?
C29A H29F . 0.980000 ?

loop_
_geom_torsion_atom_site_label_1
_geom_torsion_atom_site_label_2
_geom_torsion_atom_site_label_3
_geom_torsion_atom_site_label_4
_geom_torsion_site_symmetry_1
_geom_torsion_site_symmetry_2
_geom_torsion_site_symmetry_3
_geom_torsion_site_symmetry_4
_geom_torsion
_geom_torsion_publ_flag
C21 O7 C6 C1 . . . . -175.3(4) ?
C21 O7 C6 C5A . . . . 14.9(15) ?
C21 O7 C6 C5 . . . . -0.4(11) ?
C2 C1 C6 O7 . . . . 178.7(14) ?
C2A C1 C6 O7 . . . . -176.(2) ?
I1 C1 C6 O7 . . . . 2.5(6) ?
C2A C1 C6 C5A . . . . -7.(3) ?
I1 C1 C6 C5A . . . . 171.2(15) ?
C2 C1 C6 C5 . . . . 3.2(16) ?
I1 C1 C6 C5 . . . . -173.0(8) ?
C6 C1 C2 O3 . . . . 174.0(14) ?
I1 C1 C2 O3 . . . . -10.(3) ?
C6 C1 C2 C3 . . . . -3.(3) ?
I1 C1 C2 C3 . . . . 173.9(15) ?
O3 C2 C3 C4 . . . . -174.9(18) ?
C1 C2 C3 C4 . . . . 1.(3) ?
C2 C3 C4 C5 . . . . -1.(2) ?
C2 C3 C4 C7 . . . . 174.9(16) ?
C3 C4 C5 C6 . . . . 2.(2) ?
C7 C4 C5 C6 . . . . -174.1(11) ?
O7 C6 C5 C4 . . . . -177.8(9) ?
C1 C6 C5 C4 . . . . -2.9(16) ?
C3 C4 C7 O1 . . . . -144.3(13) ?
C5 C4 C7 O1 . . . . 32.3(17) ?
C3 C4 C7 O2 . . . . 36.3(14) ?
C5 C4 C7 O2 . . . . -147.1(11) ?
O1 C7 O2 C8 . . . . 7.4(14) ?
C4 C7 O2 C8 . . . . -173.2(8) ?
C1 C2 O3 C11 . . . . 173.0(15) ?
C3 C2 O3 C11 . . . . -11.(3) ?
C2 O3 C11 C12 . . . . -169.3(18) ?
C2 O3 C11 C13 . . . . 70.(2) ?
C17 N1 C13 O4 . . . . -177.(3) ?
C14 N1 C13 O4 . . . . 6.(4) ?
C17 N1 C13 C11 . . . . -3.(2) ?
C14 N1 C13 C11 . . . . 179.6(10) ?
O3 C11 C13 O4 . . . . 17.(4) ?
C12 C11 C13 O4 . . . . -101.(4) ?
O3 C11 C13 N1 . . . . -156.3(14) ?
C12 C11 C13 N1 . . . . 85.5(17) ?
C6 C1 C2A O3A . . . . -174.(3) ?
I1 C1 C2A O3A . . . . 7.(5) ?
C6 C1 C2A C3A . . . . -3.(5) ?
I1 C1 C2A C3A . . . . 179.(3) ?
O3A C2A C3A C4A . . . . 178.(4) ?
C1 C2A C3A C4A . . . . 8.(6) ?
C2A C3A C4A C5A . . . . -3.(4) ?
C2A C3A C4A C7A . . . . 173.(3) ?
C3A C4A C5A C6 . . . . -6.(3) ?
C7A C4A C5A C6 . . . . 178.(2) ?
O7 C6 C5A C4A . . . . -179.7(16) ?
C1 C6 C5A C4A . . . . 12.(3) ?
C3A C4A C7A O1A . . . . -163.(2) ?
C5A C4A C7A O1A . . . . 14.(4) ?
C3A C4A C7A O2A . . . . 20.(3) ?
C5A C4A C7A O2A . . . . -163.(2) ?
O1A C7A O2A C8A . . . . 3.(3) ?
C4A C7A O2A C8A . . . . -179.6(19) ?
C3A C2A O3A C11A . . . . -4.(7) ?
C1 C2A O3A C11A . . . . 167.(3) ?
C2A O3A C11A C12A . . . . -174.(3) ?
C2A O3A C11A C13A . . . . 66.(4) ?
C17 N1 C13A O4A . . . . 178.(6) ?
C14 N1 C13A O4A . . . . -18.(7) ?
C17 N1 C13A C11A . . . . 9.(3) ?
C14 N1 C13A C11A . . . . 173.6(14) ?
O3A C11A C13A O4A . . . . 16.(7) ?
C12A C11A C13A O4A . . . . -100.(7) ?
O3A C11A C13A N1 . . . . -175.(2) ?
C12A C11A C13A N1 . . . . 69.(3) ?
C13A N1 C14 C18 . . . . -59.7(17) ?
C13 N1 C14 C18 . . . . -75.1(11) ?
C17 N1 C14 C18 . . . . 107.2(6) ?
C13A N1 C14 C15 . . . . 179.7(16) ?
C13 N1 C14 C15 . . . . 164.4(11) ?
C17 N1 C14 C15 . . . . -13.4(6) ?
N1 C14 C15 C16 . . . . 31.4(5) ?
C18 C14 C15 C16 . . . . -87.3(5) ?
C14 C15 C16 C17 . . . . -38.3(6) ?
C13A N1 C17 C16 . . . . 155.5(18) ?
C13 N1 C17 C16 . . . . 172.2(12) ?
C14 N1 C17 C16 . . . . -10.3(7) ?
C15 C16 C17 N1 . . . . 29.8(7) ?
C19 O6 C18 O5 . . . . -1.0(7) ?
C19 O6 C18 C14 . . . . 177.2(4) ?
N1 C14 C18 O5 . . . . -30.6(7) ?
C15 C14 C18 O5 . . . . 84.0(6) ?
N1 C14 C18 O6 . . . . 151.3(4) ?
C15 C14 C18 O6 . . . . -94.2(5) ?
C6 O7 C21 C22 . . . . -170.2(4) ?
C6 O7 C21 C23 . . . . 67.3(5) ?
C24 N2 C23 O8 . . . . -5.6(7) ?
C27 N2 C23 O8 . . . . -173.1(5) ?
C24 N2 C23 C21 . . . . 171.4(5) ?
C27 N2 C23 C21 . . . . 3.9(8) ?
O7 C21 C23 O8 . . . . -148.2(4) ?
C22 C21 C23 O8 . . . . 91.1(5) ?
O7 C21 C23 N2 . . . . 34.7(6) ?
C22 C21 C23 N2 . . . . -86.1(6) ?
C23 N2 C24 C28 . . . . -67.5(5) ?
C27 N2 C24 C28 . . . . 102.1(5) ?
C23 N2 C24 C25 . . . . 173.1(4) ?
C27 N2 C24 C25 . . . . -17.3(5) ?
N2 C24 C25 C26 . . . . 32.9(5) ?
C28 C24 C25 C26 . . . . -84.9(5) ?
C24 C25 C26 C27 . . . . -36.6(6) ?
C23 N2 C27 C26 . . . . 162.7(5) ?
C24 N2 C27 C26 . . . . -5.4(5) ?
C25 C26 C27 N2 . . . . 26.2(5) ?
N2 C24 C28 O9A . . . . -19.(2) ?
C25 C24 C28 O9A . . . . 95.(2) ?
N2 C24 C28 O9 . . . . -6.(2) ?
C25 C24 C28 O9 . . . . 108.(2) ?
N2 C24 C28 O10 . . . . 151.0(10) ?
C25 C24 C28 O10 . . . . -94.9(10) ?
N2 C24 C28 O10A . . . . -176.8(8) ?
C25 C24 C28 O10A . . . . -62.7(9) ?
O9 C28 O10 C29 . . . . -21.(3) ?
C24 C28 O10 C29 . . . . -177.6(11) ?
O9A C28 O10A C29A . . . . 15.(3) ?
C24 C28 O10A C29A . . . . 176.4(12) ?
